data_7045028
loop_
_publ_author_name
'Meng, Xing'
'Wei, Mei-Jie'
'Wang, Hai-Ning'
'Zang, Hong-Ying'
'Zhou, Zi-Yan'

_publ_section_title
;
 Multifunctional luminescent Zn(ii)-based metal-organic framework for high
 proton-conductivity and detection of Cr<sup>3+</sup> ions in the presence
 of mixed metal ions.
;
_journal_issue 5
_journal_name_full 'Dalton transactions (Cambridge, England : 2003)'
_journal_page_first 1383
_journal_page_last 1387
_journal_paper_doi 10.1039/c7dt03932h
_journal_volume 47
_journal_year 2018
_chemical_formula_moiety 'C38 H26 N2 O13 Zn3'
_chemical_formula_sum 'C56 H68 N8 O19 Zn3'
_chemical_formula_weight 1353.29
_space_group_crystal_system orthorhombic
_space_group_IT_number 19
_space_group_name_Hall 'P 2ac 2ab'
_space_group_name_H-M_alt 'P 21 21 21'
_symmetry_space_group_name_Hall 'P 2ac 2ab'
_symmetry_space_group_name_H-M 'P 21 21 21'
_atom_sites_solution_hydrogens mixed
_atom_sites_solution_primary dual
_audit_block_doi 10.5517/ccdc.csd.cc1pqt29
_audit_creation_date 2017-10-01
_audit_creation_method
;
Olex2 1.2
(compiled 2017.07.20 svn.r3457 for OlexSys, GUI svn.r5381)
;
_audit_update_record
;
2017-10-02 deposited with the CCDC.
2017-12-12 downloaded from the CCDC.
;
_cell_angle_alpha 90
_cell_angle_beta 90
_cell_angle_gamma 90
_cell_formula_units_Z 4
_cell_length_a 12.0554(9)
_cell_length_b 14.9560(11)
_cell_length_c 36.898(3)
_cell_measurement_reflns_used 5238
_cell_measurement_temperature 296(2)
_cell_measurement_theta_max 20.31
_cell_measurement_theta_min 2.21
_cell_volume 6652.7(9)
_computing_cell_refinement 'SAINT v8.34A (Bruker, 2013)'
_computing_data_reduction 'SAINT v8.34A (Bruker, 2013)'
_computing_molecular_graphics 'Olex2 (Dolomanov et al., 2009)'
_computing_publication_material 'Olex2 (Dolomanov et al., 2009)'
_computing_structure_refinement 'XL (Sheldrick, 2008)'
_computing_structure_solution 'XT (Sheldrick, 2015)'
_diffrn_ambient_temperature 296.15
_diffrn_measured_fraction_theta_full 0.999
_diffrn_measured_fraction_theta_max 0.999
_diffrn_measurement_device_type 'Bruker APEX-II CCD'
_diffrn_measurement_method '\f and \w scans'
_diffrn_radiation_type MoK\a
_diffrn_radiation_wavelength 0.71073
_diffrn_reflns_av_R_equivalents 0.0574
_diffrn_reflns_av_unetI/netI 0.0569
_diffrn_reflns_Laue_measured_fraction_full 0.999
_diffrn_reflns_Laue_measured_fraction_max 0.999
_diffrn_reflns_limit_h_max 11
_diffrn_reflns_limit_h_min -11
_diffrn_reflns_limit_k_max 14
_diffrn_reflns_limit_k_min -14
_diffrn_reflns_limit_l_max 36
_diffrn_reflns_limit_l_min -36
_diffrn_reflns_number 24558
_diffrn_reflns_point_group_measured_fraction_full 0.999
_diffrn_reflns_point_group_measured_fraction_max 0.999
_diffrn_reflns_theta_full 20.533
_diffrn_reflns_theta_max 20.533
_diffrn_reflns_theta_min 1.104
_diffrn_standards_number 0
_exptl_absorpt_coefficient_mu 1.145
_exptl_absorpt_correction_T_max 0.819
_exptl_absorpt_correction_T_min 0.783
_exptl_absorpt_correction_type multi-scan
_exptl_absorpt_process_details SADABS
_exptl_crystal_colour 'clear yellowish yellow'
_exptl_crystal_colour_lustre clear
_exptl_crystal_colour_modifier yellowish
_exptl_crystal_colour_primary yellow
_exptl_crystal_density_diffrn 1.351
_exptl_crystal_description block
_exptl_crystal_F_000 2808
_exptl_crystal_size_max 0.15
_exptl_crystal_size_mid 0.11
_exptl_crystal_size_min 0.1
_platon_squeeze_details
;
TITL 11_a.res in P2(1)2(1)2(1)
CELL   12.0554   14.9560   36.8980     90.00     90.00     90.00
SPGR P212121
# Solvent Accessible Volume =      3533
# Electrons Found in S.A.V. =       915
# Note: Atoms in Void as Cxxx and Qxxx all others
Q101 0.578 0.463 0.436 !       4.13 eA-3
Q102 0.074 0.065 0.551 !       4.04 eA-3
C103 0.875 0.441 0.735 !       3.43 eA-3
C104 0.530 0.542 0.227 !       2.18 eA-3
C105 0.315 0.034 0.242 !       1.94 eA-3
C106 0.058 0.998 0.478 !       1.85 eA-3
C107 0.558 0.488 0.502 !       1.84 eA-3
C108 0.373 0.572 0.001 !       1.81 eA-3
C109 0.937 0.532 0.972 !       1.79 eA-3
C110 0.733 0.653 0.234 !       1.71 eA-3
C111 0.144 0.469 0.514 !       1.58 eA-3
C112 0.783 0.613 0.237 !       1.57 eA-3
C113 0.703 0.402 0.725 !       1.57 eA-3
C114 0.422 0.470 0.508 !       1.47 eA-3
C115 0.189 0.067 0.389 !       1.43 eA-3
C116 0.980 0.974 0.994 !       1.39 eA-3
C117 0.964 0.973 0.975 !       1.38 eA-3
C118 0.607 0.486 0.468 !       1.38 eA-3
C119 0.702 0.537 0.647 !       1.36 eA-3
C120 0.296 0.934 0.859 !       1.35 eA-3
C121 0.596 0.363 0.951 !       1.34 eA-3
C122 0.360 0.760 0.533 !       1.34 eA-3
C123 0.873 0.978 0.567 !       1.33 eA-3
C124 0.640 0.459 0.639 !       1.32 eA-3
C125 0.612 0.460 0.220 !       1.31 eA-3
C126 0.209 0.030 0.418 !       1.31 eA-3
C127 0.316 0.533 0.988 !       1.29 eA-3
C128 0.812 0.769 0.590 !       1.29 eA-3
C129 0.689 0.515 0.659 !       1.28 eA-3
C130 0.765 0.496 0.555 !       1.28 eA-3
C131 0.985 1.004 0.518 !       1.28 eA-3
C132 0.966 1.005 0.950 !       1.26 eA-3
C133 0.454 0.473 0.033 !       1.25 eA-3
C134 0.812 1.003 0.565 !       1.25 eA-3
C135 0.767 0.358 0.667 !       1.25 eA-3
C136 0.009 0.705 0.417 !       1.23 eA-3
C137 0.873 0.661 0.495 !       1.23 eA-3
C138 0.405 0.553 0.498 !       1.22 eA-3
C139 0.955 0.080 0.945 !       1.21 eA-3
C140 0.658 0.485 0.665 !       1.20 eA-3
C141 0.624 0.442 0.961 !       1.20 eA-3
C142 0.296 0.482 0.507 !       1.20 eA-3
C143 0.907 0.029 0.528 !       1.19 eA-3
C144 0.031 0.994 0.946 !       1.19 eA-3
C145 0.125 0.109 0.287 !       1.19 eA-3
C146 0.439 0.083 0.319 !       1.19 eA-3
C147 0.730 0.609 0.131 !       1.18 eA-3
C148 0.517 0.367 0.935 !       1.18 eA-3
C149 0.748 0.403 0.984 !       1.18 eA-3
C150 0.950 0.468 0.542 !       1.18 eA-3
C151 0.642 0.196 0.070 !       1.18 eA-3
C152 0.845 0.404 0.164 !       1.17 eA-3
C153 0.660 0.509 0.608 !       1.17 eA-3
C154 0.108 0.799 0.371 !       1.16 eA-3
C155 0.876 0.843 0.586 !       1.15 eA-3
C156 0.016 0.538 0.021 !       1.14 eA-3
C157 0.545 0.433 0.951 !       1.14 eA-3
C158 0.747 0.479 0.096 !       1.14 eA-3
C159 0.122 0.839 0.541 !       1.13 eA-3
C160 0.047 0.105 0.055 !       1.12 eA-3
C161 0.143 0.919 0.368 !       1.12 eA-3
C162 0.643 0.580 0.632 !       1.11 eA-3
C163 0.902 0.894 0.980 !       1.10 eA-3
C164 0.706 0.987 0.469 !       1.10 eA-3
C165 0.249 0.979 0.477 !       1.09 eA-3
C166 0.889 0.015 0.001 !       1.09 eA-3
C167 0.794 0.069 0.512 !       1.09 eA-3
C168 0.766 0.669 0.258 !       1.08 eA-3
C169 0.639 0.516 0.146 !       1.07 eA-3
C170 0.799 0.215 0.100 !       1.07 eA-3
C171 0.246 0.012 0.011 !       1.06 eA-3
C172 0.313 0.888 0.530 !       1.06 eA-3
C173 0.511 0.840 0.534 !       1.06 eA-3
C174 0.374 0.504 0.482 !       1.05 eA-3
C175 0.120 0.245 0.944 !       1.04 eA-3
C176 0.030 0.209 0.048 !       1.04 eA-3
C177 0.656 0.518 0.491 !       1.04 eA-3
C178 0.489 0.348 0.972 !       1.03 eA-3
C179 0.754 0.520 0.496 !       1.02 eA-3
C180 0.647 0.483 0.024 !       1.02 eA-3
C181 0.359 0.699 0.406 !       1.01 eA-3
C182 0.781 0.288 0.038 !       1.01 eA-3
C183 0.923 0.438 0.966 !       1.01 eA-3
C184 0.981 0.661 0.550 !       1.00 eA-3
C185 0.939 0.384 0.975 !       1.00 eA-3
C186 0.252 0.212 0.883 !       1.00 eA-3
C187 0.892 0.102 0.967 !       1.00 eA-3
C188 0.678 0.458 0.156 !       0.98 eA-3
C189 0.707 0.224 0.116 !       0.98 eA-3
C190 0.364 0.410 0.003 !       0.98 eA-3
C191 0.224 0.048 0.884 !       0.97 eA-3
C192 0.155 0.121 0.299 !       0.96 eA-3
C193 0.499 0.721 0.565 !       0.96 eA-3
C194 0.313 0.226 0.993 !       0.95 eA-3
C195 0.503 0.551 0.195 !       0.95 eA-3
C196 0.643 0.596 0.159 !       0.95 eA-3
C197 0.252 0.469 0.478 !       0.95 eA-3
C198 0.655 0.633 0.211 !       0.94 eA-3
C199 0.215 0.226 0.003 !       0.93 eA-3
;
_refine_diff_density_max 0.405
_refine_diff_density_min -0.807
_refine_diff_density_rms 0.075
_refine_ls_abs_structure_details
;
 Refined as an inversion twin.
;
_refine_ls_abs_structure_Flack 0.11(3)
_refine_ls_extinction_method none
_refine_ls_goodness_of_fit_ref 1.033
_refine_ls_hydrogen_treatment constr
_refine_ls_matrix_type full
_refine_ls_number_parameters 544
_refine_ls_number_reflns 6670
_refine_ls_number_restraints 209
_refine_ls_restrained_S_all 1.044
_refine_ls_R_factor_all 0.0578
_refine_ls_R_factor_gt 0.0488
_refine_ls_shift/su_max 0.001
_refine_ls_shift/su_mean 0.000
_refine_ls_structure_factor_coef Fsqd
_refine_ls_weighting_details 'w=1/[\s^2^(Fo^2^)+(0.1007P)^2^] where P=(Fo^2^+2Fc^2^)/3'
_refine_ls_weighting_scheme calc
_refine_ls_wR_factor_gt 0.1322
_refine_ls_wR_factor_ref 0.1391
_reflns_Friedel_coverage 0.771
_reflns_Friedel_fraction_full 1.000
_reflns_Friedel_fraction_max 1.000
_reflns_number_gt 5812
_reflns_number_total 6670
_reflns_threshold_expression 'I > 2\s(I)'
_cod_data_source_file c7dt03932h2.cif
_cod_data_source_block 11_sq
_cod_depositor_comments 'Adding full bibliography for 7045028.cif.'
_cod_database_code 7045028
_shelx_shelxl_version_number 2014/7
_shelx_space_group_comment
;
The symmetry employed for this shelxl refinement is uniquely defined
by the following loop, which should always be used as a source of
symmetry information in preference to the above space-group names.
They are only intended as comments.
;
_shelx_estimated_absorpt_t_max 0.894
_shelx_estimated_absorpt_t_min 0.847
_olex2_refinement_description
;
1. Twinned data refinement
 Scales: 0.89(3)
 0.11(3)
2. Fixed Uiso
 At 1.2 times of:
  All C(H) groups
 At 1.5 times of:
  All C(H,H,H) groups
3. Restrained distances
 O13-C36
 1.3 with sigma of 0.02
 C36A-N2A
 1.4 with sigma of 0.02
 C36A-O13
 1.3 with sigma of 0.02
 N2A-O13
 2.3 with sigma of 0.02
 N2A-C38A
 1.4 with sigma of 0.02
 C36A-C38A
 2.5 with sigma of 0.02
 N2-C36 = N2-C38 = N2-C37
 1.4 with sigma of 0.02
 N2A-C37A
 1.4 with sigma of 0.02
 C37A-C36A
 2.5 with sigma of 0.02
4. Uiso/Uaniso restraints and constraints
N1 \\sim C29 \\sim C30 \\sim C31 \\sim C32 \\sim C33 \\sim C34 \\sim C35:
within 1.7A with sigma of 0.01 and sigma for terminal atoms of 0.02
C19 \\sim C22 \\sim C23 \\sim C24 \\sim C25 \\sim C26 \\sim C27 \\sim C28:
within 1.7A with sigma of 0.01 and sigma for terminal atoms of 0.02
C8 \\sim C9 \\sim C10 \\sim C11 \\sim C12 \\sim C13: within 1.7A with sigma of
0.01 and sigma for terminal atoms of 0.02
O13: within 1.7A with sigma of 0.02 and sigma for terminal atoms of 0.04
O13 \\sim N2 \\sim C36 \\sim C37 \\sim C38: within 1.7A with sigma of 0.01 and
sigma for terminal atoms of 0.02
O13 \\sim N2A \\sim C36A \\sim C37A \\sim C38A: within 1.7A with sigma of 0.01
and sigma for terminal atoms of 0.02
Uanis(C35) \\sim Ueq: with sigma of 0.01 and sigma for terminal atoms of 0.02
Uanis(C25) \\sim Ueq: with sigma of 0.01 and sigma for terminal atoms of 0.02
Uanis(C8) \\sim Ueq: with sigma of 0.01 and sigma for terminal atoms of 0.02
5. Others
 Sof(N2A)=Sof(C36A)=Sof(H36A)=Sof(C37A)=Sof(H37D)=Sof(H37E)=Sof(H37F)=
 Sof(C38A)=Sof(H38D)=Sof(H38E)=Sof(H38F)=1-FVAR(1)
 Sof(N2)=Sof(C36)=Sof(H36)=Sof(C37)=Sof(H37A)=Sof(H37B)=Sof(H37C)=Sof(C38)=
 Sof(H38A)=Sof(H38B)=Sof(H38C)=FVAR(1)
6.a Riding coordinates:
 C37(H37A,H37B,H37C), C37A(H37D,H37E,H37F), C38A(H38D,H38E,H38F)
6.b Aromatic/amide H refined with riding coordinates:
 C3(H3), C4(H4), C6(H6), C7(H7), C9(H9), C10(H10), C12(H12), C13(H13),
 C17(H17), C18(H18), C20(H20), C21(H21), C23(H23), C24(H24), C26(H26), C27(H27),
  C31(H31), C32(H32), C34(H34), C36(H36), C36A(H36A)
6.c Idealised Me refined as rotating group:
 C38(H38A,H38B,H38C)
;
_platon_squeeze_void_probe_radius 1.20
_olex2_submission_special_instructions 'No special instructions were received'

loop_
_space_group_symop_operation_xyz
'x, y, z'
'-x+1/2, -y, z+1/2'
'-x, y+1/2, -z+1/2'
'x+1/2, -y+1/2, -z'

loop_
_atom_site_label
_atom_site_type_symbol
_atom_site_fract_x
_atom_site_fract_y
_atom_site_fract_z
_atom_site_U_iso_or_equiv
_atom_site_adp_type
_atom_site_occupancy
_atom_site_site_symmetry_order
_atom_site_calc_flag
_atom_site_refinement_flags_posn
_atom_site_refinement_flags_adp
_atom_site_refinement_flags_occupancy
_atom_site_disorder_assembly
_atom_site_disorder_group
Zn1 Zn 1.05014(9) -0.37035(7) 0.82386(3) 0.0297(4) Uani 1 1 d . . . . .
Zn2 Zn 0.46634(8) 0.24195(8) 0.57642(3) 0.0272(3) Uani 1 1 d . . . . .
Zn3 Zn 0.17654(15) 0.15987(14) 0.60421(5) 0.0886(7) Uani 1 1 d . . . . .
O1 O 0.2706(7) 0.3012(6) 0.6035(3) 0.075(3) Uani 1 1 d . . . . .
O2 O 0.4319(6) 0.3592(5) 0.5955(2) 0.061(2) Uani 1 1 d . . . . .
O3 O -0.0393(7) 0.9972(5) 0.6753(2) 0.058(2) Uani 1 1 d . . . . .
O4 O 0.0791(7) 1.0474(6) 0.6361(3) 0.067(3) Uani 1 1 d . . . . .
O5 O 0.3371(7) 0.0781(5) 0.6153(2) 0.052(2) Uani 1 1 d . . . . .
O6 O 0.4961(6) 0.1497(6) 0.6106(2) 0.053(2) Uani 1 1 d . . . . .
O7 O 0.8045(8) -0.2985(7) 0.8355(2) 0.083(3) Uani 1 1 d . . . . .
O8 O 0.9445(7) -0.3039(5) 0.7956(2) 0.057(2) Uani 1 1 d . . . . .
O9 O 0.2357(7) 0.1885(7) 0.5425(2) 0.070(3) Uani 1 1 d . . . . .
O10 O 0.4086(5) 0.2233(6) 0.52780(18) 0.048(2) Uani 1 1 d . . . . .
O11 O 0.3649(5) 0.3162(5) 0.36239(17) 0.0379(19) Uani 1 1 d . . . . .
O12 O 0.5035(5) 0.2702(5) 0.3981(2) 0.049(2) Uani 1 1 d . . . . .
O13 O 1.1668(8) -0.3663(7) 0.7848(3) 0.083(3) Uani 1 1 d D U . . .
N1 N 0.1324(6) 0.2440(6) 0.4380(2) 0.0284(19) Uani 1 1 d . U . . .
C1 C 0.3267(10) 0.3653(8) 0.6039(3) 0.041(3) Uani 1 1 d . . . . .
C2 C 0.2880(10) 0.4534(8) 0.6144(4) 0.056(4) Uani 1 1 d . . . . .
C3 C 0.1779(11) 0.4671(8) 0.6277(4) 0.078(5) Uani 1 1 d . . . . .
H3 H 0.1320 0.4186 0.6326 0.093 Uiso 1 1 calc R . . . .
C4 C 0.1409(12) 0.5529(10) 0.6332(4) 0.087(5) Uani 1 1 d . . . . .
H4 H 0.0668 0.5611 0.6394 0.105 Uiso 1 1 calc R . . . .
C5 C 0.2065(11) 0.6268(9) 0.6301(4) 0.065(4) Uani 1 1 d . . . . .
C6 C 0.3117(12) 0.6122(9) 0.6176(4) 0.085(5) Uani 1 1 d . . . . .
H6 H 0.3568 0.6616 0.6134 0.102 Uiso 1 1 calc R . . . .
C7 C 0.3551(11) 0.5274(8) 0.6108(4) 0.078(5) Uani 1 1 d . . . . .
H7 H 0.4289 0.5209 0.6039 0.093 Uiso 1 1 calc R . . . .
C8 C 0.1602(12) 0.7192(8) 0.6366(4) 0.067(3) Uani 1 1 d . U . . .
C9 C 0.0804(12) 0.7349(9) 0.6600(4) 0.085(4) Uani 1 1 d . U . . .
H9 H 0.0484 0.6869 0.6721 0.102 Uiso 1 1 calc R . . . .
C10 C 0.0415(12) 0.8225(8) 0.6674(4) 0.078(4) Uani 1 1 d . U . . .
H10 H -0.0112 0.8323 0.6853 0.094 Uiso 1 1 calc R . . . .
C11 C 0.0825(10) 0.8922(7) 0.6477(4) 0.058(3) Uani 1 1 d . U . . .
C12 C 0.1670(12) 0.8715(9) 0.6230(4) 0.079(4) Uani 1 1 d . U . . .
H12 H 0.1964 0.9179 0.6093 0.094 Uiso 1 1 calc R . . . .
C13 C 0.2074(13) 0.7913(9) 0.6181(4) 0.084(4) Uani 1 1 d . U . . .
H13 H 0.2669 0.7823 0.6024 0.101 Uiso 1 1 calc R . . . .
C14 C 0.0386(10) 0.9851(8) 0.6527(3) 0.047(3) Uani 1 1 d . . . . .
C15 C 0.4374(10) 0.0896(8) 0.6228(3) 0.042(3) Uani 1 1 d . . . . .
C16 C 0.4889(9) 0.0216(8) 0.6482(3) 0.049(3) Uani 1 1 d . . . . .
C17 C 0.6069(10) 0.0223(9) 0.6504(4) 0.061(4) Uani 1 1 d . . . . .
H17 H 0.6497 0.0589 0.6356 0.073 Uiso 1 1 calc R . . . .
C18 C 0.6541(9) -0.0338(8) 0.6754(4) 0.062(4) Uani 1 1 d . . . . .
H18 H 0.7311 -0.0337 0.6771 0.074 Uiso 1 1 calc R . . . .
C19 C 0.6001(9) -0.0873(8) 0.6969(3) 0.050(3) Uani 1 1 d . U . . .
C20 C 0.4819(11) -0.0867(10) 0.6946(4) 0.088(5) Uani 1 1 d . . . . .
H20 H 0.4405 -0.1208 0.7107 0.105 Uiso 1 1 calc R . . . .
C21 C 0.4293(10) -0.0372(10) 0.6692(4) 0.073(5) Uani 1 1 d . . . . .
H21 H 0.3531 -0.0429 0.6660 0.088 Uiso 1 1 calc R . . . .
C22 C 0.6581(10) -0.1445(9) 0.7242(3) 0.055(3) Uani 1 1 d . U . . .
C23 C 0.7518(11) -0.1840(10) 0.7169(4) 0.070(3) Uani 1 1 d . U . . .
H23 H 0.7777 -0.1809 0.6932 0.084 Uiso 1 1 calc R . . . .
C24 C 0.8151(11) -0.2298(9) 0.7417(4) 0.070(3) Uani 1 1 d . U . . .
H24 H 0.8825 -0.2544 0.7346 0.084 Uiso 1 1 calc R . . . .
C25 C 0.7787(9) -0.2399(8) 0.7779(3) 0.046(3) Uani 1 1 d . U . . .
C26 C 0.6815(12) -0.2014(10) 0.7863(4) 0.077(4) Uani 1 1 d . U . . .
H26 H 0.6561 -0.2038 0.8101 0.093 Uiso 1 1 calc R . . . .
C27 C 0.6154(11) -0.1563(9) 0.7592(4) 0.069(3) Uani 1 1 d . U . . .
H27 H 0.5449 -0.1353 0.7650 0.083 Uiso 1 1 calc R . . . .
C28 C 0.8460(11) -0.2805(8) 0.8046(3) 0.054(3) Uani 1 1 d . U . . .
C29 C 0.3073(10) 0.2093(8) 0.5216(3) 0.041(3) Uani 1 1 d . U . . .
C30 C 0.2758(8) 0.2252(7) 0.4818(3) 0.033(2) Uani 1 1 d . U . . .
C31 C 0.1641(7) 0.2258(7) 0.4721(3) 0.030(2) Uani 1 1 d . U . . .
H31 H 0.1107 0.2134 0.4896 0.036 Uiso 1 1 calc R . . . .
C32 C 0.2087(7) 0.2629(7) 0.4143(2) 0.026(2) Uani 1 1 d . U . . .
H32 H 0.1853 0.2771 0.3910 0.032 Uiso 1 1 calc R . . . .
C33 C 0.3248(7) 0.2638(7) 0.4209(3) 0.029(2) Uani 1 1 d . U . . .
C34 C 0.3546(7) 0.2433(7) 0.4553(3) 0.032(2) Uani 1 1 d . U . . .
H34 H 0.4295 0.2412 0.4613 0.038 Uiso 1 1 calc R . . . .
C35 C 0.4029(8) 0.2832(7) 0.3926(3) 0.034(3) Uani 1 1 d . U . . .
N2 N 1.3364(16) -0.3655(16) 0.7578(5) 0.120(6) Uani 0.853(17) 1 d D U P A 1
C36 C 1.2652(15) -0.3557(14) 0.7868(5) 0.101(5) Uani 0.853(17) 1 d D U P A 1
H36 H 1.2953 -0.3399 0.8091 0.121 Uiso 0.853(17) 1 calc R . P A 1
C37 C 1.4484(18) -0.345(2) 0.7622(8) 0.151(9) Uani 0.853(17) 1 d D U P A 1
H37A H 1.4594 -0.3185 0.7857 0.227 Uiso 0.853(17) 1 d R . P A 1
H37B H 1.4707 -0.3033 0.7438 0.227 Uiso 0.853(17) 1 d R . P A 1
H37C H 1.4921 -0.3983 0.7603 0.227 Uiso 0.853(17) 1 d R . P A 1
C38 C 1.297(2) -0.4158(19) 0.7265(7) 0.144(10) Uani 0.853(17) 1 d D U P A 1
H38A H 1.2269 -0.4425 0.7320 0.215 Uiso 0.853(17) 1 calc GR . P A 1
H38B H 1.3500 -0.4619 0.7208 0.215 Uiso 0.853(17) 1 calc GR . P A 1
H38C H 1.2894 -0.3764 0.7062 0.215 Uiso 0.853(17) 1 calc GR . P A 1
N2A N 1.305(5) -0.370(7) 0.7415(16) 0.099(11) Uani 0.147(17) 1 d D U P A 2
C36A C 1.204(6) -0.401(5) 0.7552(16) 0.093(9) Uani 0.147(17) 1 d D U P A 2
H36A H 1.1653 -0.4459 0.7433 0.111 Uiso 0.147(17) 1 calc R . P A 2
C37A C 1.411(5) -0.400(9) 0.751(4) 0.104(19) Uani 0.147(17) 1 d D U P A 2
H37D H 1.4536 -0.4067 0.7288 0.156 Uiso 0.147(17) 1 d R . P A 2
H37E H 1.4068 -0.4569 0.7628 0.156 Uiso 0.147(17) 1 d R . P A 2
H37F H 1.4466 -0.3575 0.7663 0.156 Uiso 0.147(17) 1 d R . P A 2
C38A C 1.326(8) -0.336(8) 0.707(2) 0.106(19) Uani 0.147(17) 1 d D U P A 2
H38D H 1.4040 -0.3268 0.7033 0.158 Uiso 0.147(17) 1 d R . P A 2
H38E H 1.2871 -0.2808 0.7036 0.158 Uiso 0.147(17) 1 d R . P A 2
H38F H 1.2998 -0.3786 0.6890 0.158 Uiso 0.147(17) 1 d R . P A 2

loop_
_atom_site_aniso_label
_atom_site_aniso_U_11
_atom_site_aniso_U_22
_atom_site_aniso_U_33
_atom_site_aniso_U_23
_atom_site_aniso_U_13
_atom_site_aniso_U_12
Zn1 0.0270(6) 0.0344(7) 0.0277(7) 0.0027(5) -0.0050(5) -0.0002(6)
Zn2 0.0134(6) 0.0398(7) 0.0284(6) 0.0106(6) 0.0005(5) 0.0063(6)
Zn3 0.0687(12) 0.1039(15) 0.0931(14) 0.0111(12) 0.0013(10) 0.0014(11)
O1 0.047(6) 0.025(5) 0.154(10) -0.006(5) 0.018(6) 0.001(5)
O2 0.041(5) 0.038(5) 0.104(7) -0.024(4) 0.004(5) 0.010(4)
O3 0.062(5) 0.039(5) 0.073(5) -0.005(4) 0.022(5) -0.009(4)
O4 0.060(6) 0.035(5) 0.108(8) 0.021(5) 0.020(5) -0.011(4)
O5 0.042(6) 0.046(5) 0.068(6) 0.031(4) 0.004(4) 0.021(4)
O6 0.031(4) 0.063(6) 0.065(6) 0.045(5) -0.006(4) 0.000(4)
O7 0.084(7) 0.123(9) 0.043(6) 0.030(6) -0.022(5) 0.038(6)
O8 0.045(5) 0.067(6) 0.059(5) 0.027(4) -0.019(4) 0.011(5)
O9 0.041(5) 0.139(9) 0.030(5) 0.032(5) 0.005(4) -0.027(5)
O10 0.017(4) 0.094(7) 0.032(4) 0.015(4) -0.016(3) -0.002(4)
O11 0.025(4) 0.063(5) 0.025(4) 0.004(4) 0.001(3) -0.013(4)
O12 0.018(4) 0.066(6) 0.062(5) 0.020(5) 0.000(3) -0.008(4)
O13 0.060(6) 0.099(7) 0.089(7) 0.020(6) 0.024(5) -0.019(6)
N1 0.018(4) 0.046(5) 0.022(4) 0.008(4) -0.003(4) -0.008(4)
C1 0.039(8) 0.030(8) 0.054(8) 0.007(6) 0.008(6) 0.007(7)
C2 0.063(9) 0.029(8) 0.077(10) -0.013(6) 0.014(7) -0.005(7)
C3 0.063(10) 0.038(9) 0.131(13) -0.015(8) 0.053(9) -0.008(8)
C4 0.070(10) 0.062(11) 0.130(14) 0.010(9) 0.066(10) 0.027(9)
C5 0.060(9) 0.043(9) 0.092(10) 0.006(7) 0.028(8) -0.001(8)
C6 0.063(10) 0.037(9) 0.155(16) -0.009(9) 0.043(10) -0.025(8)
C7 0.050(8) 0.043(9) 0.140(14) -0.040(9) 0.011(9) 0.004(8)
C8 0.082(7) 0.031(6) 0.090(7) -0.003(6) 0.040(6) 0.025(6)
C9 0.099(8) 0.035(6) 0.123(9) 0.018(6) 0.047(7) 0.007(7)
C10 0.081(8) 0.046(7) 0.106(8) 0.018(6) 0.049(7) 0.013(7)
C11 0.062(7) 0.030(6) 0.083(8) -0.006(6) 0.023(6) -0.002(6)
C12 0.090(8) 0.041(7) 0.105(8) -0.014(7) 0.045(7) -0.009(7)
C13 0.097(8) 0.043(7) 0.111(9) -0.014(7) 0.049(7) 0.011(7)
C14 0.038(7) 0.046(8) 0.055(8) -0.013(7) 0.005(7) 0.009(7)
C15 0.026(7) 0.050(8) 0.050(8) 0.029(6) -0.007(6) 0.015(6)
C16 0.033(8) 0.061(8) 0.053(8) 0.024(7) -0.013(6) 0.013(6)
C17 0.040(8) 0.066(9) 0.076(10) 0.026(8) -0.008(7) 0.000(7)
C18 0.024(6) 0.064(9) 0.098(10) 0.044(9) -0.009(7) 0.010(7)
C19 0.030(6) 0.059(7) 0.061(7) 0.038(6) -0.002(6) -0.002(6)
C20 0.056(10) 0.094(11) 0.112(12) 0.082(10) 0.004(8) 0.016(8)
C21 0.040(8) 0.088(11) 0.092(11) 0.067(10) -0.003(7) 0.007(8)
C22 0.038(6) 0.070(7) 0.058(6) 0.036(6) -0.019(5) 0.011(6)
C23 0.067(7) 0.086(8) 0.057(7) 0.038(6) -0.007(6) 0.027(7)
C24 0.053(6) 0.083(8) 0.073(7) 0.030(7) 0.002(6) 0.035(6)
C25 0.043(5) 0.056(6) 0.039(5) 0.025(5) -0.010(4) 0.016(5)
C26 0.075(8) 0.087(8) 0.070(7) 0.027(7) 0.005(7) 0.015(7)
C27 0.060(7) 0.078(8) 0.069(7) 0.030(7) -0.014(6) 0.024(6)
C28 0.063(8) 0.053(7) 0.047(8) 0.008(6) -0.011(7) 0.006(7)
C29 0.039(7) 0.058(7) 0.027(6) 0.003(5) -0.001(6) 0.008(6)
C30 0.023(5) 0.047(6) 0.028(5) -0.003(5) -0.004(4) -0.002(5)
C31 0.018(5) 0.046(6) 0.026(5) 0.006(5) 0.005(4) 0.006(5)
C32 0.014(5) 0.046(6) 0.019(5) 0.017(4) 0.000(4) -0.008(4)
C33 0.012(4) 0.048(6) 0.029(5) 0.008(5) -0.002(4) -0.007(4)
C34 0.010(4) 0.050(6) 0.036(5) -0.008(5) -0.008(4) -0.008(5)
C35 0.013(5) 0.047(6) 0.042(6) 0.006(5) 0.004(5) -0.016(5)
N2 0.102(11) 0.137(12) 0.120(12) 0.005(10) 0.031(10) -0.004(11)
C36 0.085(10) 0.113(10) 0.103(10) -0.001(9) 0.035(9) -0.012(10)
C37 0.120(17) 0.16(2) 0.18(2) 0.027(17) -0.006(17) -0.034(17)
C38 0.134(19) 0.14(2) 0.16(2) 0.017(17) 0.000(17) 0.004(16)
N2A 0.08(2) 0.12(2) 0.10(2) 0.02(2) 0.011(19) -0.01(2)
C36A 0.069(15) 0.109(16) 0.099(16) 0.023(15) 0.015(15) -0.012(15)
C37A 0.08(3) 0.12(4) 0.11(3) 0.02(3) 0.00(3) 0.00(3)
C38A 0.09(3) 0.12(3) 0.11(3) 0.01(3) 0.02(3) 0.00(3)

loop_
_atom_type_symbol
_atom_type_description
_atom_type_scat_dispersion_real
_atom_type_scat_dispersion_imag
_atom_type_scat_source
C C 0.0033 0.0016 'International Tables Vol C Tables 4.2.6.8 and 6.1.1.4'
H H 0.0000 0.0000 'International Tables Vol C Tables 4.2.6.8 and 6.1.1.4'
N N 0.0061 0.0033 'International Tables Vol C Tables 4.2.6.8 and 6.1.1.4'
O O 0.0106 0.0060 'International Tables Vol C Tables 4.2.6.8 and 6.1.1.4'
Zn Zn 0.2839 1.4301 'International Tables Vol C Tables 4.2.6.8 and 6.1.1.4'

loop_
_geom_angle_atom_site_label_1
_geom_angle_atom_site_label_2
_geom_angle_atom_site_label_3
_geom_angle
_geom_angle_site_symmetry_1
_geom_angle_site_symmetry_3
O3 Zn1 O4 56.9(3) 3_636 3_636
O3 Zn1 O13 94.9(4) 3_636 .
O3 Zn1 C14 29.1(4) 3_636 3_636
O4 Zn1 C14 27.9(3) 3_636 3_636
O8 Zn1 O3 118.7(4) . 3_636
O8 Zn1 O4 99.4(3) . 3_636
O8 Zn1 O11 122.3(4) . 2_655
O8 Zn1 O13 93.4(4) . .
O8 Zn1 C14 110.0(4) . 3_636
O11 Zn1 O3 116.3(3) 2_655 3_636
O11 Zn1 O4 95.9(3) 2_655 3_636
O11 Zn1 O13 98.3(4) 2_655 .
O11 Zn1 C14 109.1(3) 2_655 3_636
O13 Zn1 O4 151.8(4) . 3_636
O13 Zn1 C14 123.9(4) . 3_636
O2 Zn2 O10 112.9(4) . .
O2 Zn2 N1 102.0(3) . 4_556
O6 Zn2 O2 117.1(4) . .
O6 Zn2 O10 125.1(4) . .
O6 Zn2 N1 93.5(3) . 4_556
O10 Zn2 N1 97.1(3) . 4_556
O1 Zn3 O9 72.2(4) . .
O4 Zn3 O1 150.1(4) 1_545 .
O4 Zn3 O9 137.6(3) 1_545 .
O5 Zn3 O1 94.1(3) . .
O5 Zn3 O4 87.2(3) . 1_545
O5 Zn3 O9 90.8(3) . .
O5 Zn3 O12 170.1(3) . 4_456
O7 Zn3 O1 74.2(4) 3_656 .
O7 Zn3 O4 76.3(3) 3_656 1_545
O7 Zn3 O5 83.7(3) 3_656 .
O7 Zn3 O9 145.5(3) 3_656 .
O7 Zn3 O12 90.2(3) 3_656 4_456
O12 Zn3 O1 91.6(3) 4_456 .
O12 Zn3 O4 83.8(3) 4_456 1_545
O12 Zn3 O9 98.6(3) 4_456 .
C1 O1 Zn3 172.9(8) . .
C1 O2 Zn2 110.9(7) . .
C14 O3 Zn1 101.6(7) . 3_666
Zn3 O4 Zn1 104.9(3) 1_565 3_666
C14 O4 Zn1 80.1(7) . 3_666
C14 O4 Zn3 173.6(8) . 1_565
C15 O5 Zn3 140.4(7) . .
C15 O6 Zn2 131.5(7) . .
C28 O7 Zn3 151.1(9) . 3_646
C28 O8 Zn1 127.8(8) . .
C29 O9 Zn3 149.5(8) . .
C29 O10 Zn2 122.5(7) . .
C35 O11 Zn1 127.0(6) . 2_654
C35 O12 Zn3 142.6(7) . 4_556
C36 O13 Zn1 130.6(12) . .
C36A O13 Zn1 147(3) . .
C31 N1 Zn2 122.2(6) . 4_456
C32 N1 Zn2 119.1(6) . 4_456
C32 N1 C31 118.2(8) . .
O1 C1 O2 120.0(10) . .
O1 C1 C2 124.0(11) . .
O2 C1 C2 116.0(11) . .
C3 C2 C1 121.4(11) . .
C7 C2 C1 121.1(11) . .
C7 C2 C3 117.5(11) . .
C2 C3 H3 120.5 . .
C4 C3 C2 119.1(12) . .
C4 C3 H3 120.5 . .
C3 C4 H4 118.1 . .
C5 C4 C3 123.8(12) . .
C5 C4 H4 118.1 . .
C4 C5 C6 115.9(12) . .
C4 C5 C8 121.0(12) . .
C6 C5 C8 122.8(13) . .
C5 C6 H6 118.2 . .
C5 C6 C7 123.6(12) . .
C7 C6 H6 118.2 . .
C2 C7 C6 119.6(12) . .
C2 C7 H7 120.2 . .
C6 C7 H7 120.2 . .
C9 C8 C5 122.5(12) . .
C9 C8 C13 118.8(11) . .
C13 C8 C5 118.6(11) . .
C8 C9 H9 118.9 . .
C8 C9 C10 122.2(12) . .
C10 C9 H9 118.9 . .
C9 C10 H10 120.5 . .
C11 C10 C9 118.9(12) . .
C11 C10 H10 120.5 . .
C10 C11 C12 116.2(11) . .
C10 C11 C14 121.0(11) . .
C12 C11 C14 122.8(12) . .
C11 C12 H12 117.8 . .
C13 C12 C11 124.3(13) . .
C13 C12 H12 117.8 . .
C8 C13 H13 120.4 . .
C12 C13 C8 119.2(13) . .
C12 C13 H13 120.4 . .
O3 C14 Zn1 49.3(5) . 3_666
O3 C14 C11 118.3(11) . .
O4 C14 Zn1 72.0(7) . 3_666
O4 C14 O3 121.2(10) . .
O4 C14 C11 120.5(11) . .
C11 C14 Zn1 166.2(9) . 3_666
O5 C15 C16 116.1(11) . .
O6 C15 O5 125.3(9) . .
O6 C15 C16 118.7(10) . .
C17 C16 C15 116.1(11) . .
C21 C16 C15 124.3(10) . .
C21 C16 C17 119.6(11) . .
C16 C17 H17 121.6 . .
C18 C17 C16 116.7(12) . .
C18 C17 H17 121.6 . .
C17 C18 H18 117.3 . .
C19 C18 C17 125.3(11) . .
C19 C18 H18 117.3 . .
C18 C19 C20 117.2(11) . .
C18 C19 C22 121.9(10) . .
C20 C19 C22 120.9(11) . .
C19 C20 H20 119.5 . .
C21 C20 C19 121.0(12) . .
C21 C20 H20 119.5 . .
C16 C21 H21 120.2 . .
C20 C21 C16 119.7(12) . .
C20 C21 H21 120.2 . .
C23 C22 C19 121.7(12) . .
C23 C22 C27 117.0(10) . .
C27 C22 C19 121.4(11) . .
C22 C23 H23 117.7 . .
C22 C23 C24 124.7(13) . .
C24 C23 H23 117.7 . .
C23 C24 H24 119.7 . .
C23 C24 C25 120.7(12) . .
C25 C24 H24 119.7 . .
C24 C25 C28 121.8(11) . .
C26 C25 C24 116.4(10) . .
C26 C25 C28 121.6(12) . .
C25 C26 H26 119.3 . .
C25 C26 C27 121.4(13) . .
C27 C26 H26 119.3 . .
C22 C27 C26 119.5(12) . .
C22 C27 H27 120.2 . .
C26 C27 H27 120.2 . .
O7 C28 O8 122.7(11) . .
O7 C28 C25 119.3(12) . .
O8 C28 C25 117.8(11) . .
O9 C29 O10 128.7(10) . .
O9 C29 C30 118.5(10) . .
O10 C29 C30 112.7(10) . .
C31 C30 C29 118.9(9) . .
C34 C30 C29 122.3(9) . .
C34 C30 C31 118.7(9) . .
N1 C31 C30 121.0(8) . .
N1 C31 H31 119.5 . .
C30 C31 H31 119.5 . .
N1 C32 H32 117.2 . .
N1 C32 C33 125.6(8) . .
C33 C32 H32 117.2 . .
C32 C33 C35 121.5(9) . .
C34 C33 C32 115.0(8) . .
C34 C33 C35 123.6(8) . .
C30 C34 H34 119.3 . .
C33 C34 C30 121.4(8) . .
C33 C34 H34 119.3 . .
O11 C35 C33 117.9(9) . .
O12 C35 O11 122.7(9) . .
O12 C35 C33 119.3(10) . .
C36 N2 C37 119(2) . .
C36 N2 C38 118(2) . .
C37 N2 C38 121(2) . .
O13 C36 N2 123.6(19) . .
O13 C36 H36 118.2 . .
N2 C36 H36 118.2 . .
N2 C37 H37A 109.3 . .
N2 C37 H37B 109.3 . .
N2 C37 H37C 109.8 . .
H37A C37 H37B 109.4 . .
H37A C37 H37C 109.5 . .
H37B C37 H37C 109.5 . .
N2 C38 H38A 109.5 . .
N2 C38 H38B 109.5 . .
N2 C38 H38C 109.5 . .
H38A C38 H38B 109.5 . .
H38A C38 H38C 109.5 . .
H38B C38 H38C 109.5 . .
C36A N2A C37A 127(4) . .
C36A N2A C38A 128(4) . .
C37A N2A C38A 100(6) . .
O13 C36A N2A 119(4) . .
O13 C36A H36A 120.7 . .
N2A C36A H36A 120.7 . .
N2A C37A H37D 108.5 . .
N2A C37A H37E 110.3 . .
N2A C37A H37F 109.6 . .
H37D C37A H37E 109.5 . .
H37D C37A H37F 109.5 . .
H37E C37A H37F 109.4 . .
N2A C38A H38D 110.4 . .
N2A C38A H38E 109.0 . .
N2A C38A H38F 109.1 . .
H38D C38A H38E 109.4 . .
H38D C38A H38F 109.5 . .
H38E C38A H38F 109.5 . .

loop_
_geom_bond_atom_site_label_1
_geom_bond_atom_site_label_2
_geom_bond_distance
_geom_bond_site_symmetry_2
Zn1 O3 1.985(7) 3_636
Zn1 O4 2.475(9) 3_636
Zn1 O8 1.923(7) .
Zn1 O11 1.931(6) 2_655
Zn1 O13 2.014(9) .
Zn1 C14 2.564(11) 3_636
Zn2 O2 1.935(7) .
Zn2 O6 1.904(7) .
Zn2 O10 1.945(6) .
Zn2 N1 2.081(7) 4_556
Zn3 O1 2.399(10) .
Zn3 O4 2.365(9) 1_545
Zn3 O5 2.326(8) .
Zn3 O7 2.323(9) 3_656
Zn3 O9 2.424(8) .
Zn3 O12 2.335(7) 4_456
O1 C1 1.173(13) .
O2 C1 1.308(13) .
O3 Zn1 1.985(7) 3_666
O3 C14 1.272(13) .
O4 Zn1 2.475(9) 3_666
O4 Zn3 2.364(9) 1_565
O4 C14 1.218(14) .
O5 C15 1.252(13) .
O6 C15 1.229(13) .
O7 Zn3 2.323(9) 3_646
O7 C28 1.272(14) .
O8 C28 1.282(14) .
O9 C29 1.198(13) .
O10 C29 1.259(12) .
O11 Zn1 1.931(6) 2_654
O11 C35 1.303(12) .
O12 Zn3 2.335(7) 4_556
O12 C35 1.244(11) .
O13 C36 1.200(17) .
O13 C36A 1.29(3) .
N1 Zn2 2.081(7) 4_456
N1 C31 1.345(11) .
N1 C32 1.301(11) .
C1 C2 1.451(16) .
C2 C3 1.431(17) .
C2 C7 1.378(17) .
C3 H3 0.9300 .
C3 C4 1.374(18) .
C4 H4 0.9300 .
C4 C5 1.364(18) .
C5 C6 1.367(17) .
C5 C8 1.510(17) .
C6 H6 0.9300 .
C6 C7 1.395(17) .
C7 H7 0.9300 .
C8 C9 1.314(17) .
C8 C13 1.397(18) .
C9 H9 0.9300 .
C9 C10 1.419(18) .
C10 H10 0.9300 .
C10 C11 1.363(16) .
C11 C12 1.400(17) .
C11 C14 1.498(16) .
C12 H12 0.9300 .
C12 C13 1.308(18) .
C13 H13 0.9300 .
C14 Zn1 2.564(11) 3_666
C15 C16 1.517(15) .
C16 C17 1.424(15) .
C16 C21 1.376(16) .
C17 H17 0.9300 .
C17 C18 1.370(16) .
C18 H18 0.9300 .
C18 C19 1.303(15) .
C19 C20 1.427(16) .
C19 C22 1.494(15) .
C20 H20 0.9300 .
C20 C21 1.351(17) .
C21 H21 0.9300 .
C22 C23 1.303(17) .
C22 C27 1.401(17) .
C23 H23 0.9300 .
C23 C24 1.375(16) .
C24 H24 0.9300 .
C24 C25 1.413(16) .
C25 C26 1.342(17) .
C25 C28 1.415(16) .
C26 H26 0.9300 .
C26 C27 1.445(17) .
C27 H27 0.9300 .
C29 C30 1.537(14) .
C30 C31 1.393(13) .
C30 C34 1.388(13) .
C31 H31 0.9300 .
C32 H32 0.9300 .
C32 C33 1.420(13) .
C33 C34 1.354(13) .
C33 C35 1.437(14) .
C34 H34 0.9300 .
N2 C36 1.380(19) .
N2 C37 1.39(2) .
N2 C38 1.46(2) .
C36 H36 0.9300 .
C37 H37A 0.9600 .
C37 H37B 0.9598 .
C37 H37C 0.9600 .
C38 H38A 0.9600 .
C38 H38B 0.9600 .
C38 H38C 0.9600 .
N2A C36A 1.39(3) .
N2A C37A 1.40(3) .
N2A C38A 1.40(3) .
C36A H36A 0.9300 .
C37A H37D 0.9598 .
C37A H37E 0.9601 .
C37A H37F 0.9605 .
C38A H38D 0.9603 .
C38A H38E 0.9601 .
C38A H38F 0.9598 .

loop_
_platon_squeeze_void_nr
_platon_squeeze_void_average_x
_platon_squeeze_void_average_y
_platon_squeeze_void_average_z
_platon_squeeze_void_volume
_platon_squeeze_void_count_electrons
_platon_squeeze_void_content
1 -0.015 0.250 0.000 1773 461 ' '
2 0.105 -0.250 0.500 1773 461 ' '

loop_
_twin_individual_id
_twin_individual_mass_fraction_refined
1 0.89(3)
2 0.11(3)
